data_1504753
loop_
_publ_author_name
'Corbu, Andrei'
'Perez, Manuel'
'Aquino, Maurizio'
'Retailleau, Pascal'
'Arseniyadis, Simeon'

_publ_section_title
;
 Total synthesis and structural confirmation of ent-galbanic acid and
 marneral.
;
_journal_issue 13
_journal_name_full 'Organic letters'
_journal_page_first 2853
_journal_page_last 2856
_journal_paper_doi 10.1021/ol8010216
_journal_volume 10
_journal_year 2008
_chemical_absolute_configuration syn
_chemical_formula_moiety 'C20 H40 O2 Si'
_chemical_formula_sum 'C20 H40 O2 Si'
_chemical_formula_weight 340.61
_chemical_name_systematic
; 
 2-((1R,2R,3R)-2-((tert-butyldimethylsilyloxy)methyl)
-2,3-dimethyl-6-(propan-2-ylidene)cyclohexyl)ethanol 
;
_space_group_IT_number 80
_symmetry_cell_setting tetragonal
_symmetry_space_group_name_Hall 'I 4bw'
_symmetry_space_group_name_H-M 'I 41'
_atom_sites_solution_hydrogens geom
_atom_sites_solution_primary direct
_atom_sites_solution_secondary difmap
_audit_creation_method SHELXL-97
_cell_angle_alpha 90.00
_cell_angle_beta 90.00
_cell_angle_gamma 90.00
_cell_formula_units_Z 8
_cell_length_a 24.631(7)
_cell_length_b 24.631(7)
_cell_length_c 7.397(3)
_cell_measurement_reflns_used 1985
_cell_measurement_temperature 293(2)
_cell_measurement_theta_max 19.028
_cell_measurement_theta_min 0.407
_cell_volume 4488(3)
_computing_cell_refinement 'DENZO (Otwinowski & Minor, 1997); COLLECT (Nonius B.V., 1999)'
_computing_data_collection 'DENZO (Otwinowski & Minor, 1997); COLLECT (Nonius B.V., 1999)'
_computing_data_reduction 'SCALEPACK (Otwinowski & Minor, 1997)'
_computing_molecular_graphics 'PLATON (Spek, 2003)'
_computing_publication_material 'SHELXL97 (Sheldrick, 2008)'
_computing_structure_refinement 'SHELXL97 (Sheldrick, 2008); CRYSTALBUILDER (Welter, 2006)'
_computing_structure_solution 'SHELXS97 (Sheldrick, 2008)'
_diffrn_ambient_temperature 293(2)
_diffrn_measured_fraction_theta_full 0.998
_diffrn_measured_fraction_theta_max 0.998
_diffrn_measurement_device_type 'Nonius kappa-CCD diffractometer'
_diffrn_measurement_method 'phi and omega scans'
_diffrn_radiation_monochromator graphite
_diffrn_radiation_source 'fine-focus sealed tube'
_diffrn_radiation_type MoK\a
_diffrn_radiation_wavelength 0.71069
_diffrn_reflns_av_R_equivalents 0.0918
_diffrn_reflns_av_sigmaI/netI 0.0592
_diffrn_reflns_limit_h_max 22
_diffrn_reflns_limit_h_min -22
_diffrn_reflns_limit_k_max 22
_diffrn_reflns_limit_k_min -20
_diffrn_reflns_limit_l_max 6
_diffrn_reflns_limit_l_min -6
_diffrn_reflns_number 7250
_diffrn_reflns_theta_full 19.13
_diffrn_reflns_theta_max 19.13
_diffrn_reflns_theta_min 2.34
_diffrn_standards_number 0
_exptl_absorpt_coefficient_mu 0.112
_exptl_absorpt_correction_type none
_exptl_crystal_colour colourless
_exptl_crystal_density_diffrn 1.008
_exptl_crystal_density_method 'not measured'
_exptl_crystal_description hair
_exptl_crystal_F_000 1520
_exptl_crystal_size_max 0.45
_exptl_crystal_size_mid 0.06
_exptl_crystal_size_min 0.01
_refine_diff_density_max 0.105
_refine_diff_density_min -0.141
_refine_diff_density_rms 0.030
_refine_ls_extinction_method none
_refine_ls_goodness_of_fit_ref 1.057
_refine_ls_hydrogen_treatment constr
_refine_ls_matrix_type full
_refine_ls_number_parameters 218
_refine_ls_number_reflns 1022
_refine_ls_number_restraints 1
_refine_ls_restrained_S_all 1.056
_refine_ls_R_factor_all 0.0669
_refine_ls_R_factor_gt 0.0416
_refine_ls_shift/su_max 0.000
_refine_ls_shift/su_mean 0.000
_refine_ls_structure_factor_coef Fsqd
_refine_ls_weighting_details 'calc w=1/[\s^2^(Fo^2^)+(0.0516P)^2^+0.0000P] where P=(Fo^2^+2Fc^2^)/3'
_refine_ls_weighting_scheme calc
_refine_ls_wR_factor_gt 0.0868
_refine_ls_wR_factor_ref 0.0982
_reflns_number_gt 799
_reflns_number_total 1024
_reflns_threshold_expression >2sigma(I)
_cod_data_source_file ol8010216-file002.cif
_cod_data_source_block mape348c
_cod_original_sg_symbol_H-M I41
_cod_database_code 1504753

loop_
_symmetry_equiv_pos_as_xyz
'x, y, z'
'-x, -y, z'
'-y, x+1/2, z+1/4'
'y, -x+1/2, z+1/4'
'x+1/2, y+1/2, z+1/2'
'-x+1/2, -y+1/2, z+1/2'
'-y+1/2, x+1, z+3/4'
'y+1/2, -x+1, z+3/4'

loop_
_atom_site_label
_atom_site_type_symbol
_atom_site_fract_x
_atom_site_fract_y
_atom_site_fract_z
_atom_site_U_iso_or_equiv
_atom_site_adp_type
_atom_site_occupancy
_atom_site_symmetry_multiplicity
_atom_site_calc_flag
_atom_site_refinement_flags
Si1 Si 0.90338(9) 0.33827(9) 0.3923(3) 0.0665(7) Uani 1 1 d .
O2 O 0.96616(18) 0.3175(2) 0.4183(7) 0.0669(15) Uani 1 1 d .
O1 O 1.22311(19) 0.3023(2) 0.2622(7) 0.0652(14) Uani 1 1 d .
H1O H 1.2169 0.2759 0.1980 0.098 Uiso 1 1 calc R
C9 C 1.0424(3) 0.2703(3) 0.5554(9) 0.051(2) Uani 1 1 d .
C2 C 1.1732(3) 0.3263(3) 0.3173(9) 0.061(2) Uani 1 1 d .
H2A H 1.1535 0.3385 0.2111 0.073 Uiso 1 1 calc R
H2B H 1.1808 0.3578 0.3915 0.073 Uiso 1 1 calc R
C15 C 1.0338(3) 0.2245(3) 0.4169(11) 0.069(2) Uani 1 1 d .
H15A H 1.0304 0.2398 0.2981 0.104 Uiso 1 1 calc R
H15B H 1.0014 0.2048 0.4464 0.104 Uiso 1 1 calc R
H15C H 1.0644 0.2003 0.4198 0.104 Uiso 1 1 calc R
C11 C 0.9874(3) 0.2982(3) 0.5837(10) 0.062(2) Uani 1 1 d .
H11A H 0.9621 0.2726 0.6370 0.074 Uiso 1 1 calc R
H11B H 0.9917 0.3283 0.6669 0.074 Uiso 1 1 calc R
C1 C 1.1380(3) 0.2875(3) 0.4224(11) 0.061(2) Uani 1 1 d .
H1A H 1.1575 0.2755 0.5289 0.074 Uiso 1 1 calc R
H1B H 1.1307 0.2558 0.3484 0.074 Uiso 1 1 calc R
C10 C 1.0833(3) 0.3131(3) 0.4816(9) 0.052(2) Uani 1 1 d .
H10 H 1.0668 0.3298 0.3744 0.062 Uiso 1 1 calc R
C18 C 0.8967(3) 0.3516(4) 0.1465(11) 0.082(3) Uani 1 1 d .
C8 C 1.0626(3) 0.2473(3) 0.7391(10) 0.060(2) Uani 1 1 d .
H8 H 1.0972 0.2295 0.7127 0.072 Uiso 1 1 calc R
C5 C 1.0905(3) 0.3576(3) 0.6224(11) 0.059(2) Uani 1 1 d .
C7 C 1.0758(3) 0.2916(3) 0.8733(10) 0.065(2) Uani 1 1 d .
H7A H 1.0422 0.3077 0.9155 0.078 Uiso 1 1 calc R
H7B H 1.0938 0.2755 0.9768 0.078 Uiso 1 1 calc R
C14 C 1.0759(3) 0.4515(3) 0.7411(14) 0.097(3) Uani 1 1 d .
H14A H 1.0905 0.4360 0.8497 0.146 Uiso 1 1 calc R
H14B H 1.0394 0.4635 0.7629 0.146 Uiso 1 1 calc R
H14C H 1.0978 0.4818 0.7046 0.146 Uiso 1 1 calc R
C4 C 1.0758(3) 0.4095(3) 0.5941(11) 0.067(2) Uani 1 1 d .
C6 C 1.1115(3) 0.3360(3) 0.7979(11) 0.074(2) Uani 1 1 d .
H6A H 1.1137 0.3654 0.8847 0.089 Uiso 1 1 calc R
H6B H 1.1479 0.3219 0.7799 0.089 Uiso 1 1 calc R
C12 C 1.0270(3) 0.2037(3) 0.8247(10) 0.083(3) Uani 1 1 d .
H12A H 1.0476 0.1843 0.9139 0.124 Uiso 1 1 calc R
H12B H 1.0149 0.1790 0.7330 0.124 Uiso 1 1 calc R
H12C H 0.9962 0.2205 0.8810 0.124 Uiso 1 1 calc R
C13 C 1.0570(3) 0.4318(3) 0.4146(13) 0.095(3) Uani 1 1 d .
H13A H 1.0595 0.4039 0.3243 0.143 Uiso 1 1 calc R
H13B H 1.0796 0.4619 0.3806 0.143 Uiso 1 1 calc R
H13C H 1.0201 0.4437 0.4247 0.143 Uiso 1 1 calc R
C17 C 0.8551(3) 0.2845(4) 0.4682(13) 0.102(3) Uani 1 1 d .
H17A H 0.8688 0.2495 0.4338 0.153 Uiso 1 1 calc R
H17B H 0.8204 0.2903 0.4125 0.153 Uiso 1 1 calc R
H17C H 0.8513 0.2860 0.5972 0.153 Uiso 1 1 calc R
C16 C 0.8920(4) 0.4007(3) 0.5234(12) 0.107(3) Uani 1 1 d .
H16A H 0.9227 0.4244 0.5099 0.161 Uiso 1 1 calc R
H16B H 0.8874 0.3917 0.6487 0.161 Uiso 1 1 calc R
H16C H 0.8599 0.4186 0.4800 0.161 Uiso 1 1 calc R
C20 C 0.8401(4) 0.3726(5) 0.0983(12) 0.140(5) Uani 1 1 d .
H20A H 0.8331 0.4056 0.1634 0.210 Uiso 1 1 calc R
H20B H 0.8135 0.3459 0.1304 0.210 Uiso 1 1 calc R
H20C H 0.8383 0.3796 -0.0293 0.210 Uiso 1 1 calc R
C19 C 0.9063(4) 0.2979(4) 0.0408(14) 0.128(4) Uani 1 1 d .
H19A H 0.9030 0.3046 -0.0865 0.191 Uiso 1 1 calc R
H19B H 0.8798 0.2715 0.0770 0.191 Uiso 1 1 calc R
H19C H 0.9420 0.2844 0.0668 0.191 Uiso 1 1 calc R
C21 C 0.9383(5) 0.3947(5) 0.0883(13) 0.143(5) Uani 1 1 d .
H21A H 0.9412 0.3949 -0.0412 0.215 Uiso 1 1 calc R
H21B H 0.9730 0.3863 0.1401 0.215 Uiso 1 1 calc R
H21C H 0.9266 0.4298 0.1294 0.215 Uiso 1 1 calc R

loop_
_atom_site_aniso_label
_atom_site_aniso_U_11
_atom_site_aniso_U_22
_atom_site_aniso_U_33
_atom_site_aniso_U_23
_atom_site_aniso_U_13
_atom_site_aniso_U_12
Si1 0.0619(18) 0.0694(16) 0.0683(15) -0.0092(13) -0.0076(13) 0.0114(13)
O2 0.046(3) 0.085(4) 0.070(4) 0.005(3) -0.013(3) 0.015(3)
O1 0.052(3) 0.076(4) 0.069(3) -0.014(3) 0.000(3) -0.002(3)
C9 0.050(5) 0.045(5) 0.058(5) -0.004(4) -0.001(4) 0.007(4)
C2 0.059(6) 0.063(5) 0.060(5) -0.003(4) -0.013(4) -0.004(5)
C15 0.068(5) 0.057(5) 0.084(5) -0.008(5) 0.004(5) -0.002(4)
C11 0.041(5) 0.073(6) 0.072(6) -0.009(4) 0.003(4) 0.005(4)
C1 0.058(5) 0.051(5) 0.076(5) 0.004(4) 0.015(5) 0.000(4)
C10 0.049(5) 0.051(5) 0.055(5) 0.000(4) 0.001(4) 0.003(4)
C18 0.072(6) 0.113(7) 0.060(5) 0.005(6) -0.014(5) 0.026(6)
C8 0.054(5) 0.057(5) 0.070(5) 0.013(5) 0.001(4) 0.002(4)
C5 0.050(5) 0.053(6) 0.075(6) 0.001(5) -0.006(5) -0.003(4)
C7 0.069(6) 0.072(6) 0.055(5) 0.005(5) -0.009(5) 0.009(5)
C14 0.083(7) 0.059(6) 0.150(8) -0.024(7) -0.008(6) 0.003(5)
C4 0.052(5) 0.045(6) 0.103(7) -0.009(6) -0.010(5) 0.003(4)
C6 0.072(6) 0.074(6) 0.077(6) -0.001(5) -0.017(5) 0.004(5)
C12 0.087(6) 0.078(6) 0.083(6) 0.023(5) 0.013(5) 0.004(5)
C13 0.107(7) 0.058(6) 0.121(7) 0.011(6) -0.039(7) 0.008(5)
C17 0.066(6) 0.109(7) 0.132(8) 0.009(6) 0.004(6) -0.007(5)
C16 0.152(9) 0.090(7) 0.079(6) -0.021(5) 0.002(6) 0.027(6)
C20 0.111(8) 0.213(12) 0.095(8) 0.015(7) -0.038(6) 0.069(8)
C19 0.139(9) 0.143(10) 0.102(8) -0.055(7) -0.005(7) 0.017(8)
C21 0.154(10) 0.183(12) 0.093(8) 0.059(7) -0.019(7) -0.038(10)

loop_
_atom_type_symbol
_atom_type_description
_atom_type_scat_dispersion_real
_atom_type_scat_dispersion_imag
_atom_type_scat_source
C C 0.0033 0.0016 'International Tables Vol C Tables 4.2.6.8 and 6.1.1.4'
H H 0.0000 0.0000 'International Tables Vol C Tables 4.2.6.8 and 6.1.1.4'
O O 0.0106 0.0060 'International Tables Vol C Tables 4.2.6.8 and 6.1.1.4'
Si Si 0.0817 0.0704 'International Tables Vol C Tables 4.2.6.8 and 6.1.1.4'

loop_
_geom_angle_atom_site_label_1
_geom_angle_atom_site_label_2
_geom_angle_atom_site_label_3
_geom_angle
O2 Si1 C16 110.1(3)
O2 Si1 C18 104.7(3)
C16 Si1 C18 110.8(5)
O2 Si1 C17 110.1(4)
C16 Si1 C17 109.7(4)
C18 Si1 C17 111.4(4)
C11 O2 Si1 123.7(4)
C2 O1 H1O 109.5
C11 C9 C15 107.4(6)
C11 C9 C8 109.0(6)
C15 C9 C8 111.1(6)
C11 C9 C10 108.4(6)
C15 C9 C10 110.6(6)
C8 C9 C10 110.3(6)
O1 C2 C1 112.4(6)
O1 C2 H2A 109.1
C1 C2 H2A 109.1
O1 C2 H2B 109.1
C1 C2 H2B 109.1
H2A C2 H2B 107.8
C9 C15 H15A 109.5
C9 C15 H15B 109.5
H15A C15 H15B 109.5
C9 C15 H15C 109.5
H15A C15 H15C 109.5
H15B C15 H15C 109.5
O2 C11 C9 111.0(5)
O2 C11 H11A 109.4
C9 C11 H11A 109.4
O2 C11 H11B 109.4
C9 C11 H11B 109.4
H11A C11 H11B 108.0
C2 C1 C10 112.8(6)
C2 C1 H1A 109.0
C10 C1 H1A 109.0
C2 C1 H1B 109.0
C10 C1 H1B 109.0
H1A C1 H1B 107.8
C5 C10 C1 112.6(6)
C5 C10 C9 108.9(5)
C1 C10 C9 112.6(6)
C5 C10 H10 107.5
C1 C10 H10 107.5
C9 C10 H10 107.5
C20 C18 C21 108.0(8)
C20 C18 C19 108.0(8)
C21 C18 C19 110.2(8)
C20 C18 Si1 111.7(6)
C21 C18 Si1 109.8(6)
C19 C18 Si1 109.1(6)
C7 C8 C12 111.1(6)
C7 C8 C9 112.4(6)
C12 C8 C9 115.8(6)
C7 C8 H8 105.5
C12 C8 H8 105.5
C9 C8 H8 105.5
C4 C5 C6 124.5(7)
C4 C5 C10 123.1(7)
C6 C5 C10 112.2(7)
C6 C7 C8 113.9(6)
C6 C7 H7A 108.8
C8 C7 H7A 108.8
C6 C7 H7B 108.8
C8 C7 H7B 108.8
H7A C7 H7B 107.7
C4 C14 H14A 109.5
C4 C14 H14B 109.5
H14A C14 H14B 109.5
C4 C14 H14C 109.5
H14A C14 H14C 109.5
H14B C14 H14C 109.5
C5 C4 C14 122.8(7)
C5 C4 C13 124.4(7)
C14 C4 C13 112.8(7)
C5 C6 C7 112.1(6)
C5 C6 H6A 109.2
C7 C6 H6A 109.2
C5 C6 H6B 109.2
C7 C6 H6B 109.2
H6A C6 H6B 107.9
C8 C12 H12A 109.5
C8 C12 H12B 109.5
H12A C12 H12B 109.5
C8 C12 H12C 109.5
H12A C12 H12C 109.5
H12B C12 H12C 109.5
C4 C13 H13A 109.5
C4 C13 H13B 109.5
H13A C13 H13B 109.5
C4 C13 H13C 109.5
H13A C13 H13C 109.5
H13B C13 H13C 109.5
Si1 C17 H17A 109.5
Si1 C17 H17B 109.5
H17A C17 H17B 109.5
Si1 C17 H17C 109.5
H17A C17 H17C 109.5
H17B C17 H17C 109.5
Si1 C16 H16A 109.5
Si1 C16 H16B 109.5
H16A C16 H16B 109.5
Si1 C16 H16C 109.5
H16A C16 H16C 109.5
H16B C16 H16C 109.5
C18 C20 H20A 109.5
C18 C20 H20B 109.5
H20A C20 H20B 109.5
C18 C20 H20C 109.5
H20A C20 H20C 109.5
H20B C20 H20C 109.5
C18 C19 H19A 109.5
C18 C19 H19B 109.5
H19A C19 H19B 109.5
C18 C19 H19C 109.5
H19A C19 H19C 109.5
H19B C19 H19C 109.5
C18 C21 H21A 109.5
C18 C21 H21B 109.5
H21A C21 H21B 109.5
C18 C21 H21C 109.5
H21A C21 H21C 109.5
H21B C21 H21C 109.5

loop_
_geom_bond_atom_site_label_1
_geom_bond_atom_site_label_2
_geom_bond_distance
Si1 O2 1.640(5)
Si1 C16 1.839(8)
Si1 C18 1.855(8)
Si1 C17 1.866(8)
O2 C11 1.413(8)
O1 C2 1.425(8)
O1 H1O 0.8200
C9 C11 1.534(9)
C9 C15 1.538(9)
C9 C8 1.554(9)
C9 C10 1.557(9)
C2 C1 1.506(9)
C2 H2A 0.9700
C2 H2B 0.9700
C15 H15A 0.9600
C15 H15B 0.9600
C15 H15C 0.9600
C11 H11A 0.9700
C11 H11B 0.9700
C1 C10 1.551(8)
C1 H1A 0.9700
C1 H1B 0.9700
C10 C5 1.522(10)
C10 H10 0.9800
C18 C20 1.528(10)
C18 C21 1.536(11)
C18 C19 1.556(12)
C8 C7 1.510(10)
C8 C12 1.523(9)
C8 H8 0.9800
C5 C4 1.345(9)
C5 C6 1.496(11)
C7 C6 1.510(9)
C7 H7A 0.9700
C7 H7B 0.9700
C14 C4 1.500(11)
C14 H14A 0.9600
C14 H14B 0.9600
C14 H14C 0.9600
C4 C13 1.509(11)
C6 H6A 0.9700
C6 H6B 0.9700
C12 H12A 0.9600
C12 H12B 0.9600
C12 H12C 0.9600
C13 H13A 0.9600
C13 H13B 0.9600
C13 H13C 0.9600
C17 H17A 0.9600
C17 H17B 0.9600
C17 H17C 0.9600
C16 H16A 0.9600
C16 H16B 0.9600
C16 H16C 0.9600
C20 H20A 0.9600
C20 H20B 0.9600
C20 H20C 0.9600
C19 H19A 0.9600
C19 H19B 0.9600
C19 H19C 0.9600
C21 H21A 0.9600
C21 H21B 0.9600
C21 H21C 0.9600

loop_
_geom_torsion_atom_site_label_1
_geom_torsion_atom_site_label_2
_geom_torsion_atom_site_label_3
_geom_torsion_atom_site_label_4
_geom_torsion
C16 Si1 O2 C11 66.7(7)
C18 Si1 O2 C11 -174.2(6)
C17 Si1 O2 C11 -54.4(6)
Si1 O2 C11 C9 167.4(4)
C15 C9 C11 O2 -56.8(7)
C8 C9 C11 O2 -177.2(6)
C10 C9 C11 O2 62.7(7)
O1 C2 C1 C10 -179.5(6)
C2 C1 C10 C5 -67.9(8)
C2 C1 C10 C9 168.5(6)
C11 C9 C10 C5 62.5(7)
C15 C9 C10 C5 179.9(6)
C8 C9 C10 C5 -56.8(7)
C11 C9 C10 C1 -171.9(6)
C15 C9 C10 C1 -54.4(8)
C8 C9 C10 C1 68.9(7)
O2 Si1 C18 C20 -179.0(7)
C16 Si1 C18 C20 -60.3(8)
C17 Si1 C18 C20 62.1(8)
O2 Si1 C18 C21 -59.2(7)
C16 Si1 C18 C21 59.4(8)
C17 Si1 C18 C21 -178.2(7)
O2 Si1 C18 C19 61.7(7)
C16 Si1 C18 C19 -179.7(6)
C17 Si1 C18 C19 -57.3(7)
C11 C9 C8 C7 -66.6(8)
C15 C9 C8 C7 175.3(6)
C10 C9 C8 C7 52.3(8)
C11 C9 C8 C12 62.6(8)
C15 C9 C8 C12 -55.5(9)
C10 C9 C8 C12 -178.5(6)
C1 C10 C5 C4 118.3(8)
C9 C10 C5 C4 -116.0(8)
C1 C10 C5 C6 -66.1(8)
C9 C10 C5 C6 59.5(7)
C12 C8 C7 C6 179.4(6)
C9 C8 C7 C6 -49.0(8)
C6 C5 C4 C14 -3.7(12)
C10 C5 C4 C14 171.3(7)
C6 C5 C4 C13 177.1(7)
C10 C5 C4 C13 -7.9(12)
C4 C5 C6 C7 119.5(8)
C10 C5 C6 C7 -56.0(8)
C8 C7 C6 C5 50.3(9)
